data_2201197
loop_
_publ_author_name
'Ranjbar, M.'
'Aghabozorg, Hossein'
'Moghimi, A.'

_publ_section_title
;
 A seven-coordinate pyridine-2,6-dicarboxylate-bridged cadmium(II)
 complex, at 110K
;
_journal_issue 6
_journal_name_full 'Acta Crystallographica Section E'
_journal_page_first m304
_journal_page_last m306
_journal_paper_doi 10.1107/S1600536802009066
_journal_volume 58
_journal_year 2002
_chemical_formula_iupac '[Cd2 (C7 H3 O4)2 (H2 O)6], 2C7 H5 O4'
_chemical_formula_moiety 'C14 H18 Cd2 N2 O14, 2(C7 H5 N O4)'
_chemical_formula_sum 'C28 H28 Cd2 N4 O22'
_chemical_formula_weight 997.34
_chemical_name_systematic ?
_space_group_IT_number 14
_symmetry_cell_setting monoclinic
_symmetry_space_group_name_Hall '-P 2ybc'
_symmetry_space_group_name_H-M 'P 1 21/c 1'
_atom_sites_solution_hydrogens mixed
_atom_sites_solution_primary direct
_atom_sites_solution_secondary difmap
_audit_creation_method SHELXL-97
_cell_angle_alpha 90.00
_cell_angle_beta 98.485(4)
_cell_angle_gamma 90.00
_cell_formula_units_Z 2
_cell_length_a 9.0531(16)
_cell_length_b 14.667(3)
_cell_length_c 12.186(2)
_cell_measurement_reflns_used 967
_cell_measurement_temperature 110(2)
_cell_measurement_theta_max 30
_cell_measurement_theta_min 3
_cell_volume 1600.4(5)
_computing_cell_refinement 'SAINT-Plus (Bruker, 1998)'
_computing_data_collection 'SMART (Bruker, 1998)'
_computing_data_reduction SAINT-Plus
_computing_molecular_graphics SHELXTL
_computing_publication_material SHELXTL
_computing_structure_refinement SHELXTL
_computing_structure_solution 'SHELXTL (Sheldrick, 1998)'
_diffrn_ambient_temperature 110(2)
_diffrn_measured_fraction_theta_full 0.995
_diffrn_measured_fraction_theta_max 0.995
_diffrn_measurement_device_type 'Bruker SMART 1000 CCD area-detector'
_diffrn_measurement_method '\f and \w'
_diffrn_radiation_monochromator graphite
_diffrn_radiation_source 'fine-focus sealed tube'
_diffrn_radiation_type MoK\a
_diffrn_radiation_wavelength 0.71073
_diffrn_reflns_av_R_equivalents 0.035
_diffrn_reflns_av_sigmaI/netI 0.035
_diffrn_reflns_limit_h_max 12
_diffrn_reflns_limit_h_min -12
_diffrn_reflns_limit_k_max 20
_diffrn_reflns_limit_k_min -20
_diffrn_reflns_limit_l_max 17
_diffrn_reflns_limit_l_min -17
_diffrn_reflns_number 18834
_diffrn_reflns_theta_full 30.1
_diffrn_reflns_theta_max 30.1
_diffrn_reflns_theta_min 2.19
_exptl_absorpt_coefficient_mu 1.436
_exptl_absorpt_correction_T_max 0.862
_exptl_absorpt_correction_T_min 0.285
_exptl_absorpt_correction_type multi-scan
_exptl_absorpt_process_details '(SADABS; Sheldrick, 1998)'
_exptl_crystal_colour colorless
_exptl_crystal_density_diffrn 2.070
_exptl_crystal_density_method 'not measured'
_exptl_crystal_description plate
_exptl_crystal_F_000 992
_exptl_crystal_size_max 0.45
_exptl_crystal_size_mid 0.35
_exptl_crystal_size_min 0.10
_refine_diff_density_max 2.85
_refine_diff_density_min -0.96
_refine_ls_extinction_method none
_refine_ls_goodness_of_fit_ref 1.21
_refine_ls_hydrogen_treatment constr
_refine_ls_matrix_type full
_refine_ls_number_parameters 261
_refine_ls_number_reflns 4676
_refine_ls_number_restraints 0
_refine_ls_restrained_S_all 1.21
_refine_ls_R_factor_all 0.045
_refine_ls_R_factor_gt 0.039
_refine_ls_shift/su_max 0.002
_refine_ls_shift/su_mean 0.000
_refine_ls_structure_factor_coef Fsqd
_refine_ls_weighting_details 'calc w = 1/[\s^2^(Fo^2^)+(0.045P)^2^] where P = (Fo^2^+2Fc^2^)/3'
_refine_ls_weighting_scheme calc
_refine_ls_wR_factor_gt 0.089
_refine_ls_wR_factor_ref 0.091
_reflns_number_gt 3769
_reflns_number_total 4676
_reflns_threshold_expression I>2\s(I)
_cod_data_source_file wn6091.cif
_cod_data_source_block I
_cod_depositor_comments
;
The following automatic conversions were performed:
'_symmetry_cell_setting' value 'Monoclinic' changed to 'monoclinic'
according to '/home/saulius/struct/CIF-dictionaries/cif_core.dic'
dictionary named 'cif_core.dic' version 2.4.1 from 2010-06-29.

Automatic conversion script
Id: cif_fix_enum 1527 2010-12-29 10:47:43Z saulius 

The following automatic conversions were performed:

'_symmetry_cell_setting' value 'Monoclinic' changed to 'monoclinic'
according to /home/saulius/struct/CIF-dictionaries/cif_core.dic
dictionary named 'cif_core.dic' version 2.4.1 from 2010-06-29.

Automatic conversion script
Id: cif_fix_values 1715 2011-07-08 13:25:40Z adriana 

The following automatic conversions were performed:

'_atom_sites_solution_hydrogens' value 'geom and difmap' was changed
to 'mixed'.

Automatic conversion script
Id: cif_fix_values 6452 2018-10-05 10:23:21Z andrius 
;
_cod_original_sg_symbol_H-M 'P 21/c'
_cod_database_code 2201197
_cod_database_fobs_code 2201197

loop_
_symmetry_equiv_pos_as_xyz
'x, y, z'
'-x, y+1/2, -z+1/2'
'-x, -y, -z'
'x, -y-1/2, z-1/2'

loop_
_atom_site_label
_atom_site_fract_x
_atom_site_fract_y
_atom_site_fract_z
_atom_site_U_iso_or_equiv
_atom_site_adp_type
_atom_site_calc_flag
_atom_site_refinement_flags
_atom_site_occupancy
_atom_site_disorder_assembly
_atom_site_disorder_group
_atom_site_type_symbol
Cd1 0.08391(2) 0.915353(13) 0.902269(16) 0.01153(7) Uani d . 1 . . Cd
O1 -0.0780(2) 0.93091(13) 1.03935(16) 0.0130(4) Uani d . 1 . . O
O2 -0.2026(2) 0.85577(13) 1.15671(17) 0.0150(4) Uani d . 1 . . O
O3 0.1482(2) 0.79271(13) 0.78084(17) 0.0152(4) Uani d . 1 . . O
O4 0.1391(2) 0.64399(13) 0.74347(17) 0.0155(4) Uani d . 1 . . O
O1W -0.0994(2) 0.96293(13) 0.76298(17) 0.0154(4) Uani d . 1 . . O
H1WA -0.1138 1.0188 0.7608 0.015(8) Uiso d R 1 . . H
H1WB -0.1875 0.9454 0.7751 0.050(14) Uiso d R 1 . . H
O2W 0.2613(2) 0.97219(13) 0.80776(17) 0.0165(4) Uani d . 1 . . O
H2WA 0.2559 0.9581 0.7397 0.017(9) Uiso d R 1 . . H
H2WB 0.2541 1.0284 0.8084 0.058(15) Uiso d R 1 . . H
O3W 0.2884(2) 0.90593(13) 1.05349(17) 0.0145(4) Uani d . 1 . . O
H3WA 0.2649 0.8872 1.1147 0.039(12) Uiso d R 1 . . H
H3WB 0.3379 0.8647 1.0459 0.056(16) Uiso d R 1 . . H
N1 -0.0158(2) 0.77532(15) 0.94144(19) 0.0114(4) Uani d . 1 . . N
C2 -0.0986(3) 0.77090(17) 1.0233(2) 0.0101(5) Uani d . 1 . . C
C3 -0.1561(3) 0.68894(18) 1.0563(2) 0.0144(5) Uani d . 1 . . C
H3A -0.2128 0.6870 1.1159 0.017 Uiso calc R 1 . . H
C4 -0.1282(3) 0.61024(19) 0.9995(2) 0.0160(5) Uani d . 1 . . C
H4A -0.1668 0.5532 1.0191 0.019 Uiso calc R 1 . . H
C5 -0.0433(3) 0.61583(19) 0.9139(2) 0.0149(5) Uani d . 1 . . C
H5A -0.0237 0.5628 0.8736 0.018 Uiso calc R 1 . . H
C6 0.0123(3) 0.69967(18) 0.8879(2) 0.0115(5) Uani d . 1 . . C
C7 -0.1291(3) 0.85964(18) 1.0789(2) 0.0118(5) Uani d . 1 . . C
C8 0.1070(3) 0.71155(18) 0.7960(2) 0.0121(5) Uani d . 1 . . C
O5 0.3025(2) 0.77816(13) 0.62702(18) 0.0191(4) Uani d . 1 . . O
H5O 0.2555 0.7898 0.6840 0.034(11) Uiso d R 1 . . H
O6 0.2991(3) 0.92695(14) 0.59154(18) 0.0203(5) Uani d . 1 . . O
O7 0.5754(2) 0.57418(14) 0.44913(18) 0.0169(4) Uani d . 1 . . O
H7O 0.6119 0.5259 0.4429 0.047(14) Uiso d R 1 . . H
O8 0.6201(2) 0.60253(15) 0.27671(18) 0.0212(5) Uani d . 1 . . O
N2 0.4551(2) 0.74047(16) 0.46387(19) 0.0128(4) Uani d . 1 . . N
C9 0.4165(3) 0.82764(18) 0.4773(2) 0.0130(5) Uani d . 1 . . C
C10 0.4463(3) 0.89774(19) 0.4070(2) 0.0153(5) Uani d . 1 . . C
H10A 0.4174 0.9586 0.4201 0.018 Uiso calc R 1 . . H
C11 0.5184(3) 0.8776(2) 0.3181(2) 0.0170(6) Uani d . 1 . . C
H11A 0.5390 0.9241 0.2682 0.020 Uiso calc R 1 . . H
C12 0.5602(3) 0.7880(2) 0.3030(2) 0.0164(5) Uani d . 1 . . C
H12A 0.6102 0.7718 0.2426 0.020 Uiso calc R 1 . . H
C13 0.5272(3) 0.72249(18) 0.3783(2) 0.0130(5) Uani d . 1 . . C
C14 0.3335(3) 0.84903(19) 0.5718(2) 0.0144(5) Uani d . 1 . . C
C15 0.5774(3) 0.6264(2) 0.3624(2) 0.0154(5) Uani d . 1 . . C

loop_
_atom_site_aniso_label
_atom_site_aniso_U_11
_atom_site_aniso_U_22
_atom_site_aniso_U_33
_atom_site_aniso_U_12
_atom_site_aniso_U_13
_atom_site_aniso_U_23
Cd1 0.01394(11) 0.00909(10) 0.01269(11) -0.00075(7) 0.00569(7) -0.00055(7)
O1 0.0162(9) 0.0109(9) 0.0133(9) -0.0008(7) 0.0066(7) -0.0010(7)
O2 0.0188(10) 0.0120(9) 0.0162(10) -0.0017(7) 0.0091(8) -0.0004(7)
O3 0.0201(10) 0.0114(9) 0.0161(10) -0.0019(7) 0.0092(8) -0.0013(7)
O4 0.0180(10) 0.0120(9) 0.0177(10) 0.0005(7) 0.0072(8) -0.0041(7)
O1W 0.0169(10) 0.0110(9) 0.0191(10) -0.0002(7) 0.0047(8) 0.0010(7)
O2W 0.0224(10) 0.0120(9) 0.0176(10) -0.0018(8) 0.0110(8) -0.0024(7)
O3W 0.0150(9) 0.0149(10) 0.0143(10) 0.0016(8) 0.0050(8) 0.0014(7)
N1 0.0117(10) 0.0107(10) 0.0119(10) -0.0009(8) 0.0027(8) -0.0009(8)
C2 0.0118(11) 0.0102(11) 0.0085(11) 0.0005(9) 0.0019(9) 0.0008(9)
C3 0.0167(13) 0.0121(12) 0.0153(13) -0.0035(10) 0.0049(10) -0.0012(10)
C4 0.0205(14) 0.0102(12) 0.0182(14) -0.0033(10) 0.0062(11) 0.0005(10)
C5 0.0192(13) 0.0097(12) 0.0162(13) -0.0008(10) 0.0043(10) -0.0004(10)
C6 0.0105(11) 0.0115(12) 0.0125(12) 0.0012(9) 0.0015(9) -0.0016(9)
C7 0.0122(12) 0.0127(12) 0.0108(12) -0.0007(9) 0.0024(9) 0.0006(9)
C8 0.0108(11) 0.0115(12) 0.0141(12) 0.0005(9) 0.0018(9) -0.0001(9)
O5 0.0281(11) 0.0129(9) 0.0202(10) -0.0004(8) 0.0160(9) -0.0004(8)
O6 0.0293(12) 0.0148(10) 0.0189(11) 0.0041(8) 0.0103(9) 0.0007(8)
O7 0.0187(10) 0.0149(10) 0.0183(10) 0.0037(8) 0.0067(8) -0.0004(8)
O8 0.0219(11) 0.0246(11) 0.0188(11) 0.0045(9) 0.0086(9) -0.0035(9)
N2 0.0129(10) 0.0131(11) 0.0134(11) 0.0003(9) 0.0048(8) -0.0009(8)
C9 0.0126(12) 0.0129(12) 0.0136(12) -0.0003(9) 0.0024(10) -0.0008(9)
C10 0.0160(13) 0.0143(13) 0.0163(13) -0.0014(10) 0.0042(10) 0.0010(10)
C11 0.0191(14) 0.0156(13) 0.0176(14) -0.0050(11) 0.0064(11) 0.0019(11)
C12 0.0150(13) 0.0206(14) 0.0151(13) -0.0034(11) 0.0069(10) -0.0006(11)
C13 0.0098(11) 0.0147(12) 0.0149(12) -0.0004(9) 0.0036(10) -0.0026(10)
C14 0.0145(12) 0.0139(13) 0.0146(13) 0.0002(10) 0.0013(10) -0.0005(10)
C15 0.0106(12) 0.0180(14) 0.0182(13) -0.0009(10) 0.0041(10) -0.0029(11)

loop_
_atom_type_symbol
_atom_type_description
_atom_type_scat_dispersion_real
_atom_type_scat_dispersion_imag
_atom_type_scat_source
C C 0.0033 0.0016 'International Tables Vol C Tables 4.2.6.8 and 6.1.1.4'
H H 0.0000 0.0000 'International Tables Vol C Tables 4.2.6.8 and 6.1.1.4'
N N 0.0061 0.0033 'International Tables Vol C Tables 4.2.6.8 and 6.1.1.4'
O O 0.0106 0.0060 'International Tables Vol C Tables 4.2.6.8 and 6.1.1.4'
Cd Cd -0.8075 1.2024 'International Tables Vol C Tables 4.2.6.8 and 6.1.1.4'

loop_
_geom_angle_atom_site_label_1
_geom_angle_atom_site_label_2
_geom_angle_atom_site_label_3
_geom_angle_site_symmetry_1
_geom_angle_site_symmetry_3
_geom_angle
O2W Cd1 O1W . . 90.09(7)
O2W Cd1 N1 . . 139.06(7)
O1W Cd1 N1 . . 99.22(8)
O2W Cd1 O1 . 3_577 81.47(7)
O1W Cd1 O1 . 3_577 83.51(7)
N1 Cd1 O1 . 3_577 138.96(7)
O2W Cd1 O1 . . 150.78(7)
O1W Cd1 O1 . . 92.11(7)
N1 Cd1 O1 . . 69.12(7)
O1 Cd1 O1 3_577 . 69.85(7)
O2W Cd1 O3W . . 83.58(7)
O1W Cd1 O3W . . 165.59(7)
N1 Cd1 O3W . . 94.01(7)
O1 Cd1 O3W 3_577 . 82.77(7)
O1 Cd1 O3W . . 87.26(7)
O2W Cd1 O3 . . 73.41(7)
O1W Cd1 O3 . . 89.24(7)
N1 Cd1 O3 . . 67.00(7)
O1 Cd1 O3 3_577 . 153.84(7)
O1 Cd1 O3 . . 135.73(6)
O3W Cd1 O3 . . 101.24(7)
C7 O1 Cd1 . 3_577 130.21(17)
C7 O1 Cd1 . . 118.91(17)
Cd1 O1 Cd1 3_577 . 110.15(7)
C8 O3 Cd1 . . 119.93(16)
Cd1 O1W H1WA . . 114.6
Cd1 O1W H1WB . . 111.4
H1WA O1W H1WB . . 98.8
Cd1 O2W H2WA . . 117.6
Cd1 O2W H2WB . . 107.4
H2WA O2W H2WB . . 105.0
Cd1 O3W H3WA . . 115.2
Cd1 O3W H3WB . . 110.4
H3WA O3W H3WB . . 94.4
C6 N1 C2 . . 119.6(2)
C6 N1 Cd1 . . 121.94(18)
C2 N1 Cd1 . . 118.35(17)
N1 C2 C3 . . 122.2(2)
N1 C2 C7 . . 117.0(2)
C3 C2 C7 . . 120.8(2)
C4 C3 C2 . . 118.1(2)
C4 C3 H3A . . 121.0
C2 C3 H3A . . 121.0
C5 C4 C3 . . 119.2(3)
C5 C4 H4A . . 120.4
C3 C4 H4A . . 120.4
C6 C5 C4 . . 119.0(3)
C6 C5 H5A . . 120.5
C4 C5 H5A . . 120.5
N1 C6 C5 . . 121.8(2)
N1 C6 C8 . . 115.8(2)
C5 C6 C8 . . 122.4(2)
O2 C7 O1 . . 126.7(3)
O2 C7 C2 . . 117.3(2)
O1 C7 C2 . . 116.0(2)
O4 C8 O3 . . 125.4(3)
O4 C8 C6 . . 119.4(2)
O3 C8 C6 . . 115.2(2)
C14 O5 H5O . . 114.9
C15 O7 H7O . . 113.1
C13 N2 C9 . . 116.7(2)
N2 C9 C10 . . 123.5(3)
N2 C9 C14 . . 117.6(2)
C10 C9 C14 . . 118.9(2)
C11 C10 C9 . . 119.0(3)
C11 C10 H10A . . 120.5
C9 C10 H10A . . 120.5
C10 C11 C12 . . 118.6(3)
C10 C11 H11A . . 120.7
C12 C11 H11A . . 120.7
C11 C12 C13 . . 118.5(3)
C11 C12 H12A . . 120.7
C13 C12 H12A . . 120.7
N2 C13 C12 . . 123.8(3)
N2 C13 C15 . . 118.6(2)
C12 C13 C15 . . 117.7(2)
O6 C14 O5 . . 124.8(3)
O6 C14 C9 . . 121.4(3)
O5 C14 C9 . . 113.8(2)
O8 C15 O7 . . 124.7(3)
O8 C15 C13 . . 121.4(3)
O7 C15 C13 . . 113.9(2)

loop_
_geom_bond_atom_site_label_1
_geom_bond_atom_site_label_2
_geom_bond_site_symmetry_2
_geom_bond_distance
_geom_bond_publ_flag
Cd1 O2W . 2.269(2) ?
Cd1 O1W . 2.300(2) ?
Cd1 N1 . 2.321(2) ?
Cd1 O1 3_577 2.3674(19) ?
Cd1 O1 . 2.3902(19) ?
Cd1 O3W . 2.416(2) ?
Cd1 O3 . 2.4532(19) ?
O1 C7 . 1.267(3) ?
O1 Cd1 3_577 2.3674(19) ?
O2 C7 . 1.237(3) ?
O3 C8 . 1.269(3) ?
O4 C8 . 1.237(3) ?
O1W H1WA . 0.8299 ?
O1W H1WB . 0.8715 ?
O2W H2WA . 0.8490 ?
O2W H2WB . 0.8270 ?
O3W H3WA . 0.8506 ?
O3W H3WB . 0.7669 ?
N1 C6 . 1.330(3) ?
N1 C2 . 1.335(3) ?
C2 C3 . 1.393(4) ?
C2 C7 . 1.512(4) ?
C3 C4 . 1.388(4) ?
C3 H3A . 0.9500 ?
C4 C5 . 1.387(4) ?
C4 H4A . 0.9500 ?
C5 C6 . 1.383(4) ?
C5 H5A . 0.9500 ?
C6 C8 . 1.518(4) ?
O5 C14 . 1.291(3) ?
O5 H5O . 0.8834 ?
O6 C14 . 1.218(3) ?
O7 C15 . 1.308(4) ?
O7 H7O . 0.7898 ?
O8 C15 . 1.217(4) ?
N2 C13 . 1.336(3) ?
N2 C9 . 1.342(3) ?
C9 C10 . 1.390(4) ?
C9 C14 . 1.498(4) ?
C10 C11 . 1.377(4) ?
C10 H10A . 0.9500 ?
C11 C12 . 1.387(4) ?
C11 H11A . 0.9500 ?
C12 C13 . 1.391(4) ?
C12 H12A . 0.9500 ?
C13 C15 . 1.502(4) ?

loop_
_geom_hbond_atom_site_label_D
_geom_hbond_atom_site_label_H
_geom_hbond_atom_site_label_A
_geom_hbond_site_symmetry_A
_geom_hbond_distance_DH
_geom_hbond_distance_HA
_geom_hbond_distance_DA
_geom_hbond_angle_DHA
_geom_hbond_publ_flag
O1W H1WA O4 2_556 0.83 1.85 2.679(3) 178 yes
O1W H1WB O8 4_476 0.87 1.88 2.743(3) 170 yes
O2W H2WA O6 . 0.85 1.96 2.787(3) 165 yes
O2W H2WB O2 3_577 0.83 1.83 2.628(3) 162 yes
O3W H3WA O4 4_576 0.85 2.12 2.940(3) 162 yes
O3W H3WB N2 4_576 0.77 2.19 2.927(3) 160 yes
O5 H5O O3 . 0.88 1.64 2.507(3) 168 yes
O7 H7O O3W 2_646 0.79 1.97 2.761(3) 173 yes

loop_
_geom_torsion_atom_site_label_1
_geom_torsion_atom_site_label_2
_geom_torsion_atom_site_label_3
_geom_torsion_atom_site_label_4
_geom_torsion_site_symmetry_1
_geom_torsion_site_symmetry_4
_geom_torsion
O2W Cd1 O1 C7 . . -159.51(19)
O1W Cd1 O1 C7 . . 106.5(2)
N1 Cd1 O1 C7 . . 7.47(19)
O1 Cd1 O1 C7 3_577 . -171.2(2)
O3W Cd1 O1 C7 . . -87.9(2)
O3 Cd1 O1 C7 . . 15.4(2)
O2W Cd1 O1 Cd1 . 3_577 11.67(19)
O1W Cd1 O1 Cd1 . 3_577 -82.29(9)
N1 Cd1 O1 Cd1 . 3_577 178.65(11)
O1 Cd1 O1 Cd1 3_577 3_577 0.0
O3W Cd1 O1 Cd1 . 3_577 83.30(8)
O3 Cd1 O1 Cd1 . 3_577 -173.38(7)
O2W Cd1 O3 C8 . . 166.1(2)
O1W Cd1 O3 C8 . . -103.6(2)
N1 Cd1 O3 C8 . . -3.22(19)
O1 Cd1 O3 C8 3_577 . -177.10(18)
O1 Cd1 O3 C8 . . -11.3(2)
O3W Cd1 O3 C8 . . 86.4(2)
O2W Cd1 N1 C6 . . -12.6(3)
O1W Cd1 N1 C6 . . 88.3(2)
O1 Cd1 N1 C6 3_577 . 179.01(18)
O1 Cd1 N1 C6 . . 177.1(2)
O3W Cd1 N1 C6 . . -97.4(2)
O3 Cd1 N1 C6 . . 3.1(2)
O2W Cd1 N1 C2 . . 164.70(17)
O1W Cd1 N1 C2 . . -94.4(2)
O1 Cd1 N1 C2 3_577 . -3.7(3)
O1 Cd1 N1 C2 . . -5.64(19)
O3W Cd1 N1 C2 . . 79.9(2)
O3 Cd1 N1 C2 . . -179.6(2)
C6 N1 C2 C3 . . 0.8(4)
Cd1 N1 C2 C3 . . -176.5(2)
C6 N1 C2 C7 . . -178.7(2)
Cd1 N1 C2 C7 . . 4.0(3)
N1 C2 C3 C4 . . -1.5(4)
C7 C2 C3 C4 . . 177.9(3)
C2 C3 C4 C5 . . 0.8(4)
C3 C4 C5 C6 . . 0.5(4)
C2 N1 C6 C5 . . 0.6(4)
Cd1 N1 C6 C5 . . 177.9(2)
C2 N1 C6 C8 . . 179.8(2)
Cd1 N1 C6 C8 . . -2.9(3)
C4 C5 C6 N1 . . -1.3(4)
C4 C5 C6 C8 . . 179.6(3)
Cd1 O1 C7 O2 3_577 . 3.9(4)
Cd1 O1 C7 O2 . . 173.1(2)
Cd1 O1 C7 C2 3_577 . -177.18(16)
Cd1 O1 C7 C2 . . -8.1(3)
N1 C2 C7 O2 . . -178.2(2)
C3 C2 C7 O2 . . 2.3(4)
N1 C2 C7 O1 . . 2.8(4)
C3 C2 C7 O1 . . -176.7(3)
Cd1 O3 C8 O4 . . -176.4(2)
Cd1 O3 C8 C6 . . 2.9(3)
N1 C6 C8 O4 . . 179.2(2)
C5 C6 C8 O4 . . -1.6(4)
N1 C6 C8 O3 . . -0.2(4)
C5 C6 C8 O3 . . 179.0(3)
C13 N2 C9 C10 . . 0.7(4)
C13 N2 C9 C14 . . 179.1(2)
N2 C9 C10 C11 . . 0.4(4)
C14 C9 C10 C11 . . -177.9(3)
C9 C10 C11 C12 . . -0.8(4)
C10 C11 C12 C13 . . 0.1(4)
C9 N2 C13 C12 . . -1.5(4)
C9 N2 C13 C15 . . 177.8(2)
C11 C12 C13 N2 . . 1.1(4)
C11 C12 C13 C15 . . -178.2(3)
N2 C9 C14 O6 . . 177.5(3)
C10 C9 C14 O6 . . -4.1(4)
N2 C9 C14 O5 . . -3.1(4)
C10 C9 C14 O5 . . 175.3(3)
N2 C13 C15 O8 . . 167.2(3)
C12 C13 C15 O8 . . -13.4(4)
N2 C13 C15 O7 . . -15.0(4)
C12 C13 C15 O7 . . 164.3(3)
